data_4036366
loop_
_publ_author_name
'Belding, Lee'
'Stoyanov, Peter'
'Dudding, Travis'

_publ_section_title
;
 Synthesis, Theoretical Analysis, and Experimental pKa Determination of a
 Fluorescent, Nonsymmetric, In-Out Proton Sponge.
;
_journal_issue 1
_journal_name_full 'The Journal of organic chemistry'
_journal_page_first 6
_journal_page_last 13
_journal_paper_doi 10.1021/acs.joc.5b01743
_journal_volume 81
_journal_year 2016
_chemical_formula_moiety 'C27 H41 N4, Cl'
_chemical_formula_sum 'C27 H41 Cl N4'
_chemical_formula_weight 457.09
_space_group_crystal_system monoclinic
_space_group_IT_number 15
_space_group_name_Hall '-C 2yc'
_space_group_name_H-M_alt 'C 1 2/c 1'
_atom_sites_solution_hydrogens mixed
_audit_creation_method SHELXL-2014/6
_cell_angle_alpha 90
_cell_angle_beta 113.1020(10)
_cell_angle_gamma 90
_cell_formula_units_Z 8
_cell_length_a 33.592(2)
_cell_length_b 11.1346(7)
_cell_length_c 18.5547(11)
_cell_measurement_reflns_used 5847
_cell_measurement_temperature 295(2)
_cell_measurement_theta_max 22.96
_cell_measurement_theta_min 2.39
_cell_volume 6383.5(7)
_computing_cell_refinement 'Bruker SAINT'
_computing_data_collection 'Bruker APEX2'
_computing_data_reduction 'Bruker SAINT'
_computing_molecular_graphics 'Bruker SHELXTL'
_computing_publication_material 'Bruker SHELXTL'
_computing_structure_refinement 'SHELXL-2014/6 (Sheldrick, 2014)'
_computing_structure_solution 'SHELXS-97 (Sheldrick 2008)'
_diffrn_ambient_temperature 295(2)
_diffrn_measured_fraction_theta_full 0.999
_diffrn_measured_fraction_theta_max 0.997
_diffrn_measurement_device_type 'Bruker APEX-II CCD'
_diffrn_measurement_method '\f and \w scans'
_diffrn_radiation_type MoK\a
_diffrn_radiation_wavelength 0.71073
_diffrn_reflns_av_R_equivalents 0.0316
_diffrn_reflns_av_unetI/netI 0.0330
_diffrn_reflns_Laue_measured_fraction_full 0.999
_diffrn_reflns_Laue_measured_fraction_max 0.997
_diffrn_reflns_limit_h_max 38
_diffrn_reflns_limit_h_min -43
_diffrn_reflns_limit_k_max 14
_diffrn_reflns_limit_k_min -14
_diffrn_reflns_limit_l_max 24
_diffrn_reflns_limit_l_min -24
_diffrn_reflns_number 31761
_diffrn_reflns_point_group_measured_fraction_full 0.999
_diffrn_reflns_point_group_measured_fraction_max 0.997
_diffrn_reflns_theta_full 25.242
_diffrn_reflns_theta_max 27.501
_diffrn_reflns_theta_min 1.944
_exptl_absorpt_coefficient_mu 0.137
_exptl_absorpt_correction_T_max 1.000
_exptl_absorpt_correction_T_min 0.9280
_exptl_absorpt_correction_type multi-scan
_exptl_absorpt_process_details SADABS
_exptl_crystal_colour colourless
_exptl_crystal_density_diffrn 0.951
_exptl_crystal_description block
_exptl_crystal_F_000 1984
_exptl_crystal_size_max 0.343
_exptl_crystal_size_mid 0.278
_exptl_crystal_size_min 0.084
_refine_diff_density_max 0.193
_refine_diff_density_min -0.310
_refine_diff_density_rms 0.036
_refine_ls_extinction_method none
_refine_ls_goodness_of_fit_ref 1.068
_refine_ls_hydrogen_treatment mixed
_refine_ls_matrix_type full
_refine_ls_number_parameters 293
_refine_ls_number_reflns 7319
_refine_ls_number_restraints 0
_refine_ls_restrained_S_all 1.068
_refine_ls_R_factor_all 0.0816
_refine_ls_R_factor_gt 0.0458
_refine_ls_shift/su_max 0.002
_refine_ls_shift/su_mean 0.000
_refine_ls_structure_factor_coef Fsqd
_refine_ls_weighting_details 'w=1/[\s^2^(Fo^2^)+(0.0742P)^2^+0.4309P] where P=(Fo^2^+2Fc^2^)/3'
_refine_ls_weighting_scheme calc
_refine_ls_wR_factor_gt 0.1285
_refine_ls_wR_factor_ref 0.1432
_reflns_Friedel_coverage 0.000
_reflns_number_gt 4513
_reflns_number_total 7319
_reflns_threshold_expression 'I > 2\s(I)'
_cod_data_source_file jo5b01743_si_001.cif
_cod_data_source_block januscl_0m_a_sq
_cod_original_sg_symbol_H-M 'C 2/c'
_cod_database_code 4036366
_shelx_space_group_comment
; 
The symmetry employed for this shelxl refinement is uniquely defined 
by the following loop, which should always be used as a source of 
symmetry information in preference to the above space-group names. 
They are only intended as comments. 
;
_shelx_estimated_absorpt_t_min 0.955
_shelx_estimated_absorpt_t_max 0.989
_shelxl_version_number 2014/6

loop_
_space_group_symop_operation_xyz
'x, y, z'
'-x, y, -z+1/2'
'x+1/2, y+1/2, z'
'-x+1/2, y+1/2, -z+1/2'
'-x, -y, -z'
'x, -y, z-1/2'
'-x+1/2, -y+1/2, -z'
'x+1/2, -y+1/2, z-1/2'

loop_
_atom_site_label
_atom_site_type_symbol
_atom_site_fract_x
_atom_site_fract_y
_atom_site_fract_z
_atom_site_U_iso_or_equiv
_atom_site_adp_type
_atom_site_occupancy
_atom_site_site_symmetry_order
_atom_site_calc_flag
_atom_site_refinement_flags_posn
_atom_site_refinement_flags_adp
Cl1 Cl 0.64242(2) 0.94696(3) 0.55632(3) 0.07729(19) Uani 1 1 d . .
N1 N 0.64909(4) 0.67037(10) 0.54722(7) 0.0400(3) Uani 1 1 d . .
H1 H 0.6434(5) 0.7417(15) 0.5523(9) 0.048 Uiso 1 1 d . U
N2 N 0.57508(4) 0.57397(11) 0.63672(9) 0.0584(4) Uani 1 1 d . .
N3 N 0.63524(4) 0.35041(10) 0.56510(7) 0.0459(3) Uani 1 1 d . .
N4 N 0.71362(4) 0.61357(11) 0.69434(7) 0.0443(3) Uani 1 1 d . .
C1 C 0.63095(4) 0.58260(12) 0.57179(8) 0.0375(3) Uani 1 1 d . .
C2 C 0.60283(5) 0.54429(12) 0.60458(9) 0.0427(3) Uani 1 1 d . .
C3 C 0.62474(4) 0.46150(12) 0.57805(8) 0.0391(3) Uani 1 1 d . .
C4 C 0.68306(5) 0.64721(11) 0.52071(8) 0.0385(3) Uani 1 1 d . .
C5 C 0.72391(4) 0.59737(11) 0.56967(8) 0.0374(3) Uani 1 1 d . .
C6 C 0.73876(5) 0.57336(12) 0.65225(8) 0.0409(3) Uani 1 1 d . .
C7 C 0.77781(5) 0.51710(14) 0.69004(10) 0.0548(4) Uani 1 1 d . .
H7A H 0.7869 0.5003 0.7432 0.066 Uiso 1 1 calc R U
C8 C 0.80428(6) 0.48430(16) 0.65087(12) 0.0653(5) Uani 1 1 d . .
H8A H 0.8301 0.4438 0.6777 0.078 Uiso 1 1 calc R U
C9 C 0.79261(6) 0.51112(15) 0.57450(12) 0.0592(5) Uani 1 1 d . .
H9A H 0.8110 0.4918 0.5495 0.071 Uiso 1 1 calc R U
C10 C 0.75285(5) 0.56819(12) 0.53218(9) 0.0453(4) Uani 1 1 d . .
C11 C 0.74178(6) 0.59818(15) 0.45280(10) 0.0560(4) Uani 1 1 d . .
H11A H 0.7609 0.5799 0.4293 0.067 Uiso 1 1 calc R U
C12 C 0.70413(6) 0.65268(16) 0.41044(10) 0.0614(5) Uani 1 1 d . .
H12A H 0.6980 0.6753 0.3589 0.074 Uiso 1 1 calc R U
C13 C 0.67409(5) 0.67539(14) 0.44415(9) 0.0502(4) Uani 1 1 d . .
H13A H 0.6476 0.7102 0.4139 0.060 Uiso 1 1 calc R U
C14 C 0.71895(7) 0.54414(17) 0.76459(11) 0.0713(5) Uani 1 1 d . .
H14A H 0.7009 0.5776 0.7888 0.107 Uiso 1 1 calc R U
H14B H 0.7108 0.4622 0.7502 0.107 Uiso 1 1 calc R U
H14C H 0.7487 0.5472 0.8007 0.107 Uiso 1 1 calc R U
C15 C 0.72036(6) 0.74137(14) 0.71227(10) 0.0560(4) Uani 1 1 d . .
H15A H 0.7032 0.7663 0.7405 0.084 Uiso 1 1 calc R U
H15B H 0.7504 0.7558 0.7437 0.084 Uiso 1 1 calc R U
H15C H 0.7120 0.7862 0.6644 0.084 Uiso 1 1 calc R U
C16 C 0.55375(7) 0.48228(18) 0.66576(13) 0.0765(6) Uani 1 1 d . .
H16A H 0.5632 0.4040 0.6541 0.092 Uiso 1 1 calc R U
C17 C 0.56825(11) 0.4893(3) 0.75413(17) 0.1295(11) Uani 1 1 d . .
H17A H 0.5538 0.4284 0.7714 0.194 Uiso 1 1 calc R U
H17B H 0.5990 0.4771 0.7786 0.194 Uiso 1 1 calc R U
H17C H 0.5612 0.5669 0.7683 0.194 Uiso 1 1 calc R U
C18 C 0.50488(8) 0.4869(2) 0.62273(19) 0.1171(10) Uani 1 1 d . .
H18A H 0.4919 0.4259 0.6431 0.176 Uiso 1 1 calc R U
H18B H 0.4945 0.5643 0.6301 0.176 Uiso 1 1 calc R U
H18C H 0.4973 0.4732 0.5679 0.176 Uiso 1 1 calc R U
C19 C 0.56662(6) 0.70323(16) 0.64491(13) 0.0705(6) Uani 1 1 d . .
H19A H 0.5448 0.7076 0.6676 0.085 Uiso 1 1 calc R U
C20 C 0.60645(7) 0.7676(2) 0.70019(13) 0.0907(7) Uani 1 1 d . .
H20A H 0.5997 0.8506 0.7039 0.136 Uiso 1 1 calc R U
H20B H 0.6160 0.7312 0.7511 0.136 Uiso 1 1 calc R U
H20C H 0.6290 0.7620 0.6808 0.136 Uiso 1 1 calc R U
C21 C 0.54763(7) 0.76385(19) 0.56515(15) 0.0888(7) Uani 1 1 d . .
H21A H 0.5424 0.8471 0.5717 0.133 Uiso 1 1 calc R U
H21B H 0.5676 0.7572 0.5399 0.133 Uiso 1 1 calc R U
H21C H 0.5209 0.7255 0.5335 0.133 Uiso 1 1 calc R U
C22 C 0.65990(5) 0.33489(13) 0.51500(9) 0.0508(4) Uani 1 1 d . .
H22A H 0.6671 0.4151 0.5020 0.061 Uiso 1 1 calc R U
C23 C 0.63267(7) 0.2725(2) 0.43843(11) 0.0866(6) Uani 1 1 d . .
H23A H 0.6494 0.2635 0.4070 0.130 Uiso 1 1 calc R U
H23B H 0.6240 0.1947 0.4495 0.130 Uiso 1 1 calc R U
H23C H 0.6074 0.3198 0.4105 0.130 Uiso 1 1 calc R U
C24 C 0.70181(6) 0.26872(17) 0.55693(11) 0.0668(5) Uani 1 1 d . .
H24A H 0.7169 0.2604 0.5226 0.100 Uiso 1 1 calc R U
H24B H 0.7195 0.3130 0.6027 0.100 Uiso 1 1 calc R U
H24C H 0.6958 0.1906 0.5721 0.100 Uiso 1 1 calc R U
C25 C 0.61947(5) 0.24277(13) 0.59222(11) 0.0553(4) Uani 1 1 d . .
H25A H 0.6328 0.1737 0.5775 0.066 Uiso 1 1 calc R U
C26 C 0.57099(6) 0.22684(19) 0.54997(14) 0.0849(6) Uani 1 1 d . .
H26A H 0.5620 0.1561 0.5692 0.127 Uiso 1 1 calc R U
H26B H 0.5564 0.2957 0.5592 0.127 Uiso 1 1 calc R U
H26C H 0.5638 0.2186 0.4948 0.127 Uiso 1 1 calc R U
C27 C 0.63549(7) 0.24008(19) 0.68046(12) 0.0788(6) Uani 1 1 d . .
H27A H 0.6248 0.1693 0.6964 0.118 Uiso 1 1 calc R U
H27B H 0.6666 0.2391 0.7028 0.118 Uiso 1 1 calc R U
H27C H 0.6253 0.3101 0.6983 0.118 Uiso 1 1 calc R U

loop_
_atom_site_aniso_label
_atom_site_aniso_U_11
_atom_site_aniso_U_22
_atom_site_aniso_U_33
_atom_site_aniso_U_23
_atom_site_aniso_U_13
_atom_site_aniso_U_12
Cl1 0.0952(4) 0.0322(2) 0.1246(5) 0.0033(2) 0.0648(3) 0.0072(2)
N1 0.0471(7) 0.0258(6) 0.0529(7) 0.0018(5) 0.0258(6) 0.0040(5)
N2 0.0612(9) 0.0470(7) 0.0875(10) -0.0081(7) 0.0513(8) -0.0025(6)
N3 0.0553(8) 0.0272(6) 0.0641(8) -0.0019(6) 0.0329(7) 0.0003(5)
N4 0.0569(8) 0.0397(6) 0.0408(7) 0.0002(5) 0.0241(6) -0.0034(6)
C1 0.0393(8) 0.0340(7) 0.0419(8) -0.0034(6) 0.0189(6) 0.0021(6)
C2 0.0436(8) 0.0366(7) 0.0520(9) -0.0038(7) 0.0233(7) -0.0009(6)
C3 0.0403(8) 0.0347(7) 0.0447(8) -0.0018(6) 0.0192(7) -0.0013(6)
C4 0.0491(8) 0.0286(7) 0.0440(8) -0.0027(6) 0.0249(7) -0.0033(6)
C5 0.0441(8) 0.0277(6) 0.0453(8) -0.0020(6) 0.0228(7) -0.0035(6)
C6 0.0469(8) 0.0300(7) 0.0476(8) -0.0004(6) 0.0203(7) -0.0051(6)
C7 0.0536(10) 0.0478(9) 0.0573(10) 0.0076(8) 0.0156(8) -0.0003(8)
C8 0.0487(10) 0.0581(10) 0.0893(15) 0.0088(10) 0.0271(10) 0.0117(8)
C9 0.0533(10) 0.0502(9) 0.0848(14) -0.0058(9) 0.0385(10) 0.0035(8)
C10 0.0513(9) 0.0345(7) 0.0593(10) -0.0072(7) 0.0315(8) -0.0063(6)
C11 0.0713(12) 0.0520(9) 0.0616(11) -0.0110(8) 0.0443(10) -0.0088(9)
C12 0.0856(13) 0.0633(11) 0.0464(9) -0.0006(8) 0.0378(10) -0.0049(10)
C13 0.0599(10) 0.0460(9) 0.0452(9) 0.0039(7) 0.0210(8) 0.0003(7)
C14 0.0980(14) 0.0670(12) 0.0606(11) 0.0145(9) 0.0438(11) 0.0021(10)
C15 0.0655(11) 0.0464(9) 0.0583(10) -0.0114(8) 0.0268(9) -0.0041(8)
C16 0.0918(15) 0.0641(12) 0.1084(16) -0.0077(11) 0.0769(13) -0.0110(10)
C17 0.186(3) 0.126(2) 0.122(2) 0.0139(18) 0.109(2) 0.000(2)
C18 0.0922(18) 0.1092(19) 0.185(3) -0.0309(19) 0.0919(19) -0.0372(15)
C19 0.0682(12) 0.0561(11) 0.1093(16) -0.0238(11) 0.0588(12) -0.0025(9)
C20 0.1014(17) 0.0837(15) 0.0980(16) -0.0390(13) 0.0511(14) -0.0209(13)
C21 0.0612(13) 0.0658(12) 0.132(2) 0.0031(13) 0.0301(13) 0.0157(10)
C22 0.0679(11) 0.0367(8) 0.0588(10) -0.0044(7) 0.0367(9) 0.0016(7)
C23 0.1042(16) 0.0889(15) 0.0581(12) -0.0133(11) 0.0224(11) 0.0152(13)
C24 0.0586(11) 0.0634(11) 0.0869(14) -0.0094(10) 0.0377(10) 0.0025(9)
C25 0.0567(10) 0.0309(8) 0.0863(13) 0.0009(8) 0.0368(9) -0.0029(7)
C26 0.0607(12) 0.0717(13) 0.1244(18) -0.0237(13) 0.0387(12) -0.0201(10)
C27 0.0842(14) 0.0710(13) 0.0921(15) 0.0303(11) 0.0462(12) 0.0080(10)

loop_
_atom_type_symbol
_atom_type_description
_atom_type_scat_dispersion_real
_atom_type_scat_dispersion_imag
_atom_type_scat_source
C C 0.0033 0.0016 'International Tables Vol C Tables 4.2.6.8 and 6.1.1.4'
H H 0.0000 0.0000 'International Tables Vol C Tables 4.2.6.8 and 6.1.1.4'
N N 0.0061 0.0033 'International Tables Vol C Tables 4.2.6.8 and 6.1.1.4'
Cl Cl 0.1484 0.1585 'International Tables Vol C Tables 4.2.6.8 and 6.1.1.4'

loop_
_geom_angle_atom_site_label_1
_geom_angle_atom_site_label_2
_geom_angle_atom_site_label_3
_geom_angle
C1 N1 C4 121.45(11)
C1 N1 H1 120.6(10)
C4 N1 H1 117.5(10)
C2 N2 C16 121.42(13)
C2 N2 C19 118.82(13)
C16 N2 C19 119.75(13)
C3 N3 C25 122.40(12)
C3 N3 C22 118.35(11)
C25 N3 C22 118.95(11)
C6 N4 C15 111.00(11)
C6 N4 C14 115.41(13)
C15 N4 C14 110.98(13)
N1 C1 C3 149.10(13)
N1 C1 C2 150.37(13)
C3 C1 C2 60.40(10)
N2 C2 C1 147.57(14)
N2 C2 C3 152.64(14)
C1 C2 C3 59.79(9)
N3 C3 C1 146.49(13)
N3 C3 C2 153.69(13)
C1 C3 C2 59.82(10)
C13 C4 C5 121.01(13)
C13 C4 N1 115.76(13)
C5 C4 N1 123.23(12)
C4 C5 C10 116.35(12)
C4 C5 C6 126.53(12)
C10 C5 C6 117.13(13)
C7 C6 N4 121.02(13)
C7 C6 C5 119.45(13)
N4 C6 C5 119.46(13)
C6 C7 C8 121.90(16)
C6 C7 H7A 119.1
C8 C7 H7A 119.1
C9 C8 C7 120.42(16)
C9 C8 H8A 119.8
C7 C8 H8A 119.8
C8 C9 C10 120.51(15)
C8 C9 H9A 119.7
C10 C9 H9A 119.7
C9 C10 C11 119.54(14)
C9 C10 C5 120.41(14)
C11 C10 C5 120.05(14)
C12 C11 C10 121.31(14)
C12 C11 H11A 119.3
C10 C11 H11A 119.3
C11 C12 C13 119.81(15)
C11 C12 H12A 120.1
C13 C12 H12A 120.1
C4 C13 C12 121.17(16)
C4 C13 H13A 119.4
C12 C13 H13A 119.4
N4 C14 H14A 109.5
N4 C14 H14B 109.5
H14A C14 H14B 109.5
N4 C14 H14C 109.5
H14A C14 H14C 109.5
H14B C14 H14C 109.5
N4 C15 H15A 109.5
N4 C15 H15B 109.5
H15A C15 H15B 109.5
N4 C15 H15C 109.5
H15A C15 H15C 109.5
H15B C15 H15C 109.5
N2 C16 C17 111.41(19)
N2 C16 C18 111.52(19)
C17 C16 C18 112.9(2)
N2 C16 H16A 106.9
C17 C16 H16A 106.9
C18 C16 H16A 106.9
C16 C17 H17A 109.5
C16 C17 H17B 109.5
H17A C17 H17B 109.5
C16 C17 H17C 109.5
H17A C17 H17C 109.5
H17B C17 H17C 109.5
C16 C18 H18A 109.5
C16 C18 H18B 109.5
H18A C18 H18B 109.5
C16 C18 H18C 109.5
H18A C18 H18C 109.5
H18B C18 H18C 109.5
N2 C19 C20 112.05(17)
N2 C19 C21 110.76(16)
C20 C19 C21 111.84(17)
N2 C19 H19A 107.3
C20 C19 H19A 107.3
C21 C19 H19A 107.3
C19 C20 H20A 109.5
C19 C20 H20B 109.5
H20A C20 H20B 109.5
C19 C20 H20C 109.5
H20A C20 H20C 109.5
H20B C20 H20C 109.5
C19 C21 H21A 109.5
C19 C21 H21B 109.5
H21A C21 H21B 109.5
C19 C21 H21C 109.5
H21A C21 H21C 109.5
H21B C21 H21C 109.5
N3 C22 C24 111.91(13)
N3 C22 C23 111.13(14)
C24 C22 C23 110.86(14)
N3 C22 H22A 107.6
C24 C22 H22A 107.6
C23 C22 H22A 107.6
C22 C23 H23A 109.5
C22 C23 H23B 109.5
H23A C23 H23B 109.5
C22 C23 H23C 109.5
H23A C23 H23C 109.5
H23B C23 H23C 109.5
C22 C24 H24A 109.5
C22 C24 H24B 109.5
H24A C24 H24B 109.5
C22 C24 H24C 109.5
H24A C24 H24C 109.5
H24B C24 H24C 109.5
N3 C25 C27 111.27(14)
N3 C25 C26 112.03(15)
C27 C25 C26 114.35(15)
N3 C25 H25A 106.2
C27 C25 H25A 106.2
C26 C25 H25A 106.2
C25 C26 H26A 109.5
C25 C26 H26B 109.5
H26A C26 H26B 109.5
C25 C26 H26C 109.5
H26A C26 H26C 109.5
H26B C26 H26C 109.5
C25 C27 H27A 109.5
C25 C27 H27B 109.5
H27A C27 H27B 109.5
C25 C27 H27C 109.5
H27A C27 H27C 109.5
H27B C27 H27C 109.5

loop_
_geom_bond_atom_site_label_1
_geom_bond_atom_site_label_2
_geom_bond_distance
N1 C1 1.3237(17)
N1 C4 1.4322(17)
N1 H1 0.831(16)
N2 C2 1.3305(17)
N2 C16 1.466(2)
N2 C19 1.486(2)
N3 C3 1.3337(17)
N3 C25 1.4763(18)
N3 C22 1.4780(18)
N4 C6 1.4286(18)
N4 C15 1.4587(19)
N4 C14 1.465(2)
C1 C3 1.3763(18)
C1 C2 1.3767(18)
C2 C3 1.3848(19)
C4 C13 1.368(2)
C4 C5 1.427(2)
C5 C10 1.4369(18)
C5 C6 1.4382(19)
C6 C7 1.372(2)
C7 C8 1.400(2)
C7 H7A 0.9300
C8 C9 1.347(3)
C8 H8A 0.9300
C9 C10 1.408(2)
C9 H9A 0.9300
C10 C11 1.410(2)
C11 C12 1.344(2)
C11 H11A 0.9300
C12 C13 1.403(2)
C12 H12A 0.9300
C13 H13A 0.9300
C14 H14A 0.9600
C14 H14B 0.9600
C14 H14C 0.9600
C15 H15A 0.9600
C15 H15B 0.9600
C15 H15C 0.9600
C16 C17 1.518(3)
C16 C18 1.519(3)
C16 H16A 0.9800
C17 H17A 0.9600
C17 H17B 0.9600
C17 H17C 0.9600
C18 H18A 0.9600
C18 H18B 0.9600
C18 H18C 0.9600
C19 C20 1.510(3)
C19 C21 1.520(3)
C19 H19A 0.9800
C20 H20A 0.9600
C20 H20B 0.9600
C20 H20C 0.9600
C21 H21A 0.9600
C21 H21B 0.9600
C21 H21C 0.9600
C22 C24 1.507(2)
C22 C23 1.523(3)
C22 H22A 0.9800
C23 H23A 0.9600
C23 H23B 0.9600
C23 H23C 0.9600
C24 H24A 0.9600
C24 H24B 0.9600
C24 H24C 0.9600
C25 C27 1.510(2)
C25 C26 1.515(2)
C25 H25A 0.9800
C26 H26A 0.9600
C26 H26B 0.9600
C26 H26C 0.9600
C27 H27A 0.9600
C27 H27B 0.9600
C27 H27C 0.9600

loop_
_geom_hbond_atom_site_label_D
_geom_hbond_atom_site_label_H
_geom_hbond_atom_site_label_A
_geom_hbond_distance_DH
_geom_hbond_distance_HA
_geom_hbond_distance_DA
_geom_hbond_angle_DHA
_geom_hbond_site_symmetry_A
N1 H1 Cl1 0.831(16) 2.288(17) 3.0972(12) 164.9(14) .
C15 H15C N1 0.96 2.69 3.159(2) 110.5 .
C25 H25A Cl1 0.98 2.60 3.5058(16) 154.6 1_545

loop_
_geom_torsion_atom_site_label_1
_geom_torsion_atom_site_label_2
_geom_torsion_atom_site_label_3
_geom_torsion_atom_site_label_4
_geom_torsion
C4 N1 C1 C3 -12.8(3)
C4 N1 C1 C2 174.5(2)
C16 N2 C2 C1 -177.8(2)
C19 N2 C2 C1 0.7(4)
C16 N2 C2 C3 3.7(4)
C19 N2 C2 C3 -177.8(3)
N1 C1 C2 N2 -3.5(5)
C3 C1 C2 N2 -179.2(3)
N1 C1 C2 C3 175.7(3)
C25 N3 C3 C1 174.5(2)
C22 N3 C3 C1 -11.8(3)
C25 N3 C3 C2 -4.8(4)
C22 N3 C3 C2 168.9(3)
N1 C1 C3 N3 4.5(4)
C2 C1 C3 N3 -179.6(3)
N1 C1 C3 C2 -175.9(3)
N2 C2 C3 N3 -1.4(6)
C1 C2 C3 N3 179.5(3)
N2 C2 C3 C1 179.1(3)
C1 N1 C4 C13 117.66(15)
C1 N1 C4 C5 -62.02(18)
C13 C4 C5 C10 -5.84(19)
N1 C4 C5 C10 173.83(12)
C13 C4 C5 C6 174.36(13)
N1 C4 C5 C6 -6.0(2)
C15 N4 C6 C7 98.09(16)
C14 N4 C6 C7 -29.3(2)
C15 N4 C6 C5 -78.89(16)
C14 N4 C6 C5 153.74(14)
C4 C5 C6 C7 175.36(13)
C10 C5 C6 C7 -4.45(19)
C4 C5 C6 N4 -7.6(2)
C10 C5 C6 N4 172.58(11)
N4 C6 C7 C8 -175.60(14)
C5 C6 C7 C8 1.4(2)
C6 C7 C8 C9 2.3(3)
C7 C8 C9 C10 -2.5(3)
C8 C9 C10 C11 178.39(16)
C8 C9 C10 C5 -0.7(2)
C4 C5 C10 C9 -175.64(13)
C6 C5 C10 C9 4.18(19)
C4 C5 C10 C11 5.23(19)
C6 C5 C10 C11 -174.94(13)
C9 C10 C11 C12 179.99(16)
C5 C10 C11 C12 -0.9(2)
C10 C11 C12 C13 -3.1(3)
C5 C4 C13 C12 2.1(2)
N1 C4 C13 C12 -177.58(13)
C11 C12 C13 C4 2.6(2)
C2 N2 C16 C17 113.9(2)
C19 N2 C16 C17 -64.5(3)
C2 N2 C16 C18 -119.0(2)
C19 N2 C16 C18 62.6(2)
C2 N2 C19 C20 -64.6(2)
C16 N2 C19 C20 113.85(19)
C2 N2 C19 C21 61.1(2)
C16 N2 C19 C21 -120.50(18)
C3 N3 C22 C24 122.84(15)
C25 N3 C22 C24 -63.20(18)
C3 N3 C22 C23 -112.63(16)
C25 N3 C22 C23 61.33(19)
C3 N3 C25 C27 -62.40(19)
C22 N3 C25 C27 123.89(15)
C3 N3 C25 C26 67.0(2)
C22 N3 C25 C26 -106.69(17)
